data_4122874
loop_
_publ_author_name
'Koumousi, Evangelia S.'
'Jeon, Ie-Rang'
'Gao, Qian'
'Dechambenoit, Pierre'
'Woodruff, Daniel N.'
'Merzeau, Pascal'
'Buisson, Lionel'
'Jia, Xiaolu'
'Li, Dongfeng'
'Volatron, Florence'
'Mathoni\`ere, Corine'
'Cl\'erac, Rodolphe'

_publ_section_title
;
 Metal-to-Metal Electron Transfer in Co/Fe Prussian Blue Molecular
 Analogues: The Ultimate Miniaturization.
;
_journal_issue 44
_journal_name_full 'Journal of the American Chemical Society'
_journal_page_first 15461
_journal_page_last 15464
_journal_paper_doi 10.1021/ja508094h
_journal_volume 136
_journal_year 2014
_chemical_formula_moiety 'C41 H35 B Co Fe N14, 2(C3 H7 N O), C F3 S O3'
_chemical_formula_sum 'C48 H49 B Co F3 Fe N16 O5 S'
_chemical_formula_weight 1144.68
_chemical_name_systematic
;
 ?
;
_space_group_crystal_system orthorhombic
_space_group_IT_number 62
_space_group_name_Hall '-P 2ac 2n'
_space_group_name_H-M_alt 'P n m a'
_symmetry_space_group_name_Hall '-P 2ac 2n'
_symmetry_space_group_name_H-M 'P n m a'
_atom_sites_solution_hydrogens geom
_audit_creation_method SHELXL-2013
_cell_angle_alpha 90
_cell_angle_beta 90
_cell_angle_gamma 90
_cell_formula_units_Z 4
_cell_length_a 18.6572(9)
_cell_length_b 15.2008(8)
_cell_length_c 17.5964(9)
_cell_measurement_reflns_used 9118
_cell_measurement_temperature 90(2)
_cell_measurement_theta_max 25.24
_cell_measurement_theta_min 2.53
_cell_volume 4990.4(4)
_computing_cell_refinement 'Bruker SAINT'
_computing_data_collection 'Bruker APEX2'
_computing_data_reduction 'Bruker SAINT'
_computing_structure_refinement 'SHELXL-2013 (Sheldrick, 2013)'
_computing_structure_solution 'Superflip (L. Palatinus, G. Chapuis, 2007)'
_diffrn_ambient_temperature 90(2)
_diffrn_measured_fraction_theta_full 1.000
_diffrn_measured_fraction_theta_max 0.997
_diffrn_measurement_device_type 'Bruker APEX-II Quasar'
_diffrn_measurement_method 'phi and omega scans'
_diffrn_radiation_source 'Incoatec microfocus sealed tube'
_diffrn_radiation_type MoK\a
_diffrn_radiation_wavelength 0.71073
_diffrn_reflns_av_R_equivalents 0.0746
_diffrn_reflns_av_unetI/netI 0.0426
_diffrn_reflns_Laue_measured_fraction_full 1.000
_diffrn_reflns_Laue_measured_fraction_max 0.997
_diffrn_reflns_limit_h_max 21
_diffrn_reflns_limit_h_min -22
_diffrn_reflns_limit_k_max 17
_diffrn_reflns_limit_k_min -18
_diffrn_reflns_limit_l_max 20
_diffrn_reflns_limit_l_min -21
_diffrn_reflns_number 47235
_diffrn_reflns_point_group_measured_fraction_full 1.000
_diffrn_reflns_point_group_measured_fraction_max 0.997
_diffrn_reflns_theta_full 25.242
_diffrn_reflns_theta_max 25.415
_diffrn_reflns_theta_min 1.770
_exptl_absorpt_coefficient_mu 0.742
_exptl_absorpt_correction_T_max 0.7452
_exptl_absorpt_correction_T_min 0.6454
_exptl_absorpt_correction_type multi-scan
_exptl_absorpt_process_details SADABS
_exptl_crystal_colour orange
_exptl_crystal_density_diffrn 1.524
_exptl_crystal_description plate
_exptl_crystal_F_000 2360
_exptl_crystal_size_max 0.100
_exptl_crystal_size_mid 0.040
_exptl_crystal_size_min 0.020
_refine_diff_density_max 1.126
_refine_diff_density_min -0.930
_refine_diff_density_rms 0.148
_refine_ls_extinction_method none
_refine_ls_goodness_of_fit_ref 1.229
_refine_ls_hydrogen_treatment riding
_refine_ls_matrix_type full
_refine_ls_number_parameters 405
_refine_ls_number_reflns 4772
_refine_ls_number_restraints 60
_refine_ls_restrained_S_all 1.227
_refine_ls_R_factor_all 0.1155
_refine_ls_R_factor_gt 0.0992
_refine_ls_shift/su_max 0.003
_refine_ls_shift/su_mean 0.000
_refine_ls_structure_factor_coef Fsqd
_refine_ls_weighting_details 'w=1/[\s^2^(Fo^2^)+(0.0621P)^2^+55.7090P] where P=(Fo^2^+2Fc^2^)/3'
_refine_ls_weighting_scheme calc
_refine_ls_wR_factor_gt 0.2348
_refine_ls_wR_factor_ref 0.2431
_reflns_Friedel_coverage 0.000
_reflns_number_gt 4003
_reflns_number_total 4772
_reflns_threshold_expression 'I > 2\s(I)'
_cod_data_source_file ja508094h_si_002.cif
_cod_data_source_block 1.2DMF_90K
_cod_depositor_comments 'Adding full bibliography for 4122873--4122877.cif.'
_cod_database_code 4122874
_shelx_space_group_comment
;
The symmetry employed for this shelxl refinement is uniquely defined
by the following loop, which should always be used as a source of
symmetry information in preference to the above space-group names.
They are only intended as comments.
;
_shelx_estimated_absorpt_t_min 0.930
_shelx_estimated_absorpt_t_max 0.985
_shelxl_version_number 2013-4

loop_
_space_group_symop_operation_xyz
'x, y, z'
'-x+1/2, -y, z+1/2'
'x+1/2, -y+1/2, -z+1/2'
'-x, y+1/2, -z'
'-x, -y, -z'
'x-1/2, y, -z-1/2'
'-x-1/2, y-1/2, z-1/2'
'x, -y-1/2, z'

loop_
_atom_site_label
_atom_site_type_symbol
_atom_site_fract_x
_atom_site_fract_y
_atom_site_fract_z
_atom_site_U_iso_or_equiv
_atom_site_adp_type
_atom_site_occupancy
_atom_site_site_symmetry_order
_atom_site_calc_flag
_atom_site_refinement_flags_posn
_atom_site_refinement_flags_adp
_atom_site_refinement_flags_occupancy
_atom_site_disorder_assembly
_atom_site_disorder_group
Co1 Co 0.17017(6) 0.2500 0.61325(7) 0.0139(3) Uani 1 2 d S T P . .
Fe1 Fe -0.09130(7) 0.2500 0.55444(8) 0.0207(4) Uani 1 2 d S T P . .
N2 N 0.2753(4) 0.2500 0.6465(4) 0.0131(15) Uani 1 2 d S T P . .
N3 N 0.1945(3) 0.1431(4) 0.5440(3) 0.0267(14) Uani 1 1 d . . . . .
N1 N 0.1511(3) 0.1499(4) 0.6912(3) 0.0187(12) Uani 1 1 d . . . . .
N8 N 0.0696(4) 0.2500 0.5796(5) 0.0203(18) Uani 1 2 d S T P . .
N9 N -0.0922(3) 0.3967(4) 0.6759(3) 0.0283(14) Uani 1 1 d . . . . .
N7 N -0.1976(4) 0.2500 0.5432(6) 0.030(2) Uani 1 2 d S T P . .
N6 N -0.2269(4) 0.2500 0.4742(6) 0.033(2) Uani 1 2 d S T P . .
N4 N -0.0868(3) 0.3397(4) 0.4720(3) 0.0200(12) Uani 1 1 d . . . . .
N5 N -0.1291(3) 0.3308(4) 0.4098(3) 0.0237(13) Uani 1 1 d . . . . .
C15 C 0.1614(5) 0.1313(6) 0.4758(4) 0.040(2) Uani 1 1 d . . . . .
H15 H 0.1339 0.1770 0.4561 0.048 Uiso 1 1 calc R U . . .
C14 C 0.1668(5) 0.0547(6) 0.4346(4) 0.040(2) Uani 1 1 d . . . . .
H14 H 0.1442 0.0497 0.3877 0.048 Uiso 1 1 calc R U . . .
C13 C 0.2060(4) -0.0148(6) 0.4633(4) 0.0334(19) Uani 1 1 d . . . . .
H13 H 0.2094 -0.0677 0.4371 0.040 Uiso 1 1 calc R U . . .
C12 C 0.2401(4) -0.0030(5) 0.5325(4) 0.0246(16) Uani 1 1 d . . . . .
H12 H 0.2681 -0.0480 0.5524 0.030 Uiso 1 1 calc R U . . .
C11 C 0.2330(4) 0.0755(5) 0.5723(3) 0.0190(14) Uani 1 1 d . . . . .
C10 C 0.2669(4) 0.0887(4) 0.6514(4) 0.0176(14) Uani 1 1 d . . . . .
C9 C 0.3145(4) 0.0104(5) 0.6713(4) 0.0262(16) Uani 1 1 d . . . . .
H9A H 0.3387 0.0216 0.7185 0.039 Uiso 1 1 calc R U . . .
H9B H 0.3493 0.0017 0.6318 0.039 Uiso 1 1 calc R U . . .
H9C H 0.2855 -0.0415 0.6762 0.039 Uiso 1 1 calc R U . . .
C6 C 0.3120(3) 0.1731(4) 0.6489(3) 0.0153(13) Uani 1 1 d . . . . .
C7 C 0.3861(3) 0.1712(5) 0.6488(4) 0.0194(14) Uani 1 1 d . . . . .
H7 H 0.4105 0.1179 0.6498 0.023 Uiso 1 1 calc R U . . .
C8 C 0.4233(5) 0.2500 0.6472(6) 0.024(2) Uani 1 2 d S T P . .
H8 H 0.4731 0.2500 0.6451 0.029 Uiso 1 2 calc R U P . .
C5 C 0.2059(3) 0.0972(4) 0.7094(3) 0.0164(13) Uani 1 1 d . . . . .
C4 C 0.2049(5) 0.0487(5) 0.7759(4) 0.0318(18) Uani 1 1 d . . . . .
H4 H 0.2450 0.0166 0.7905 0.038 Uiso 1 1 calc R U . . .
C3 C 0.1432(5) 0.0485(6) 0.8209(4) 0.041(2) Uani 1 1 d . . . . .
H3 H 0.1419 0.0170 0.8662 0.050 Uiso 1 1 calc R U . . .
C2 C 0.0842(5) 0.0959(6) 0.7968(4) 0.037(2) Uani 1 1 d . . . . .
H2 H 0.0413 0.0935 0.8237 0.045 Uiso 1 1 calc R U . . .
C1 C 0.0899(4) 0.1463(5) 0.7330(4) 0.0250(16) Uani 1 1 d . . . . .
H1 H 0.0506 0.1793 0.7175 0.030 Uiso 1 1 calc R U . . .
C22 C 0.0083(5) 0.2500 0.5688(5) 0.0152(19) Uani 1 2 d S T P . .
C23 C -0.0934(3) 0.3403(5) 0.6325(4) 0.0213(15) Uani 1 1 d . . . . .
C21 C -0.2520(6) 0.2500 0.5948(8) 0.042(3) Uani 1 2 d S T P . .
H21 H -0.2465 0.2500 0.6473 0.050 Uiso 1 2 calc R U P . .
C20 C -0.3172(6) 0.2500 0.5561(11) 0.061(5) Uani 1 2 d S T P . .
H20 H -0.3630 0.2500 0.5770 0.074 Uiso 1 2 calc R U P . .
C19 C -0.2992(6) 0.2500 0.4818(11) 0.054(4) Uani 1 2 d S T P . .
H19 H -0.3317 0.2500 0.4417 0.065 Uiso 1 2 calc R U P . .
C16 C -0.0441(4) 0.4081(5) 0.4595(4) 0.0237(15) Uani 1 1 d . . . . .
H16 H -0.0095 0.4284 0.4932 0.028 Uiso 1 1 calc R U . . .
C17 C -0.0585(4) 0.4448(5) 0.3894(5) 0.0304(17) Uani 1 1 d . . . . .
H17 H -0.0364 0.4934 0.3673 0.036 Uiso 1 1 calc R U . . .
C18 C -0.1126(4) 0.3942(5) 0.3594(5) 0.0316(18) Uani 1 1 d . . . . .
H18 H -0.1341 0.4024 0.3122 0.038 Uiso 1 1 calc R U . . .
B1 B -0.1791(6) 0.2500 0.4038(8) 0.032(3) Uani 1 2 d S T P . .
H1A H -0.2069 0.2500 0.3566 0.038 Uiso 1 2 calc R U P . .
N11 N 0.3280(10) 0.2500 0.3876(8) 0.087(5) Uani 1 2 d DS TU P . .
N10 N 0.0590(10) 0.2500 0.2404(8) 0.106(5) Uani 1 2 d DS TU P . .
O5 O 0.2879(8) 0.1505(8) 0.2993(7) 0.052(4) Uani 0.5 1 d D . P . .
C24 C -0.0221(17) 0.2500 0.2101(15) 0.177(16) Uani 1 2 d S T P D .
C27 C 0.345(2) 0.2500 0.4541(16) 0.070(9) Uani 0.5 2 d S TU P A 1
C26 C 0.3642(18) 0.1724(16) 0.4328(11) 0.083(9) Uani 0.5 1 d . . P A 2
C28 C 0.292(4) 0.205(4) 0.329(4) 0.109(8) Uani 0.25 1 d D U P A 2
C29 C 0.304(2) 0.176(2) 0.3477(19) 0.109(8) Uani 0.5 1 d D U P A 1
O2 O 0.5118(4) 0.1207(10) 0.5255(5) 0.158(6) Uani 0.5 1 d . . P B 1
O3 O 0.5188(4) 0.0592(13) 0.4085(4) 0.211(9) Uani 0.5 1 d . . P B 1
S1 S 0.5317(2) 0.0204(5) 0.4870(2) 0.089(2) Uani 0.5 1 d . . P B 1
O1 O 0.5980(3) 0.0216(15) 0.5013(4) 0.266(12) Uani 0.5 1 d . . P B 1
F2 F 0.5118(4) 0.1207(10) 0.5255(5) 0.158(6) Uani 0.5 1 d . . P C 2
F3 F 0.5188(4) 0.0592(13) 0.4085(4) 0.211(9) Uani 0.5 1 d . . P C 2
F1 F 0.5980(3) 0.0216(15) 0.5013(4) 0.266(12) Uani 0.5 1 d . . P C 2
C30 C 0.5317(2) 0.0204(5) 0.4870(2) 0.089(2) Uani 0.5 1 d . . P C 2
C25A C 0.0928(12) 0.1697(15) 0.2593(11) 0.069(6) Uani 0.5 1 d D U P D 1
O4A O 0.1598(13) 0.1635(18) 0.2838(14) 0.050(6) Uani 0.25 1 d . U P D 1
C25B C 0.037(2) 0.2500 0.3153(19) 0.113(8) Uani 0.5 2 d DS TU P D 2
O4B O 0.095(3) 0.2500 0.354(3) 0.106(11) Uani 0.25 2 d DS TU P . .
C25C C 0.115(2) 0.2500 0.186(2) 0.113(8) Uani 0.5 2 d DS TU P D 2
O4C O 0.1723(12) 0.2500 0.229(2) 0.106(11) Uani 0.25 2 d DS TU P D 2

loop_
_atom_site_aniso_label
_atom_site_aniso_U_11
_atom_site_aniso_U_22
_atom_site_aniso_U_33
_atom_site_aniso_U_23
_atom_site_aniso_U_13
_atom_site_aniso_U_12
Co1 0.0072(6) 0.0219(7) 0.0124(6) 0.000 -0.0031(5) 0.000
Fe1 0.0088(7) 0.0210(7) 0.0322(8) 0.000 0.0075(6) 0.000
N2 0.014(4) 0.017(4) 0.008(3) 0.000 -0.005(3) 0.000
N3 0.030(3) 0.035(4) 0.016(3) 0.003(3) -0.011(2) -0.012(3)
N1 0.012(3) 0.031(3) 0.013(3) 0.001(2) -0.001(2) -0.010(2)
N8 0.015(4) 0.021(4) 0.025(4) 0.000 0.000(3) 0.000
N9 0.029(3) 0.038(4) 0.018(3) 0.000(3) -0.003(3) 0.007(3)
N7 0.013(4) 0.026(5) 0.050(6) 0.000 0.005(4) 0.000
N6 0.007(4) 0.020(5) 0.071(7) 0.000 -0.008(4) 0.000
N4 0.009(3) 0.023(3) 0.028(3) -0.002(2) -0.003(2) 0.003(2)
N5 0.015(3) 0.025(3) 0.031(3) 0.001(3) -0.007(2) 0.003(2)
C15 0.048(5) 0.051(5) 0.021(4) 0.000(4) -0.023(4) -0.019(4)
C14 0.042(5) 0.067(6) 0.012(4) -0.006(4) -0.007(3) -0.025(5)
C13 0.032(4) 0.044(5) 0.024(4) -0.010(4) 0.007(3) -0.016(4)
C12 0.019(3) 0.037(4) 0.019(3) -0.010(3) 0.008(3) -0.008(3)
C11 0.021(3) 0.027(4) 0.009(3) 0.002(3) -0.004(3) -0.008(3)
C10 0.018(3) 0.017(3) 0.018(3) 0.002(3) -0.002(3) -0.001(3)
C9 0.033(4) 0.025(4) 0.021(4) -0.006(3) -0.001(3) 0.002(3)
C6 0.019(3) 0.020(3) 0.007(3) 0.000(2) -0.004(2) -0.003(3)
C7 0.017(3) 0.025(4) 0.016(3) -0.001(3) -0.006(3) 0.005(3)
C8 0.015(5) 0.032(6) 0.026(5) 0.000 -0.013(4) 0.000
C5 0.018(3) 0.020(3) 0.010(3) -0.004(3) -0.005(2) -0.007(3)
C4 0.049(5) 0.027(4) 0.019(4) 0.001(3) 0.003(3) 0.008(4)
C3 0.067(6) 0.040(5) 0.017(4) 0.013(3) 0.024(4) 0.007(4)
C2 0.045(5) 0.044(5) 0.024(4) 0.005(4) 0.019(4) -0.006(4)
C1 0.024(4) 0.033(4) 0.018(3) -0.004(3) 0.005(3) -0.008(3)
C22 0.014(5) 0.024(5) 0.008(4) 0.000 0.003(3) 0.000
C23 0.008(3) 0.029(4) 0.027(4) 0.010(3) 0.004(3) -0.001(3)
C21 0.020(6) 0.039(7) 0.066(9) 0.000 0.020(6) 0.000
C20 0.013(6) 0.050(8) 0.121(15) 0.000 0.028(8) 0.000
C19 0.008(5) 0.042(8) 0.112(13) 0.000 -0.002(7) 0.000
C16 0.015(3) 0.022(4) 0.034(4) -0.002(3) -0.004(3) -0.005(3)
C17 0.027(4) 0.024(4) 0.040(4) 0.009(3) -0.007(3) -0.003(3)
C18 0.032(4) 0.027(4) 0.035(4) 0.009(3) -0.010(3) 0.007(3)
B1 0.016(6) 0.023(6) 0.056(9) 0.000 -0.010(6) 0.000
N11 0.140(14) 0.056(8) 0.064(9) 0.000 0.081(10) 0.000
N10 0.140(13) 0.130(12) 0.049(8) 0.000 -0.051(9) 0.000
O5 0.091(11) 0.029(6) 0.037(7) -0.007(6) 0.032(7) -0.021(7)
C24 0.14(3) 0.30(5) 0.090(18) 0.000 -0.064(18) 0.000
C27 0.09(2) 0.10(2) 0.024(14) 0.000 0.033(14) 0.000
C26 0.16(3) 0.057(14) 0.028(10) 0.020(10) -0.001(13) -0.029(17)
C28 0.083(14) 0.179(17) 0.064(14) -0.053(14) 0.041(11) -0.006(14)
C29 0.083(14) 0.179(17) 0.064(14) -0.053(14) 0.041(11) -0.006(14)
O2 0.036(4) 0.367(19) 0.071(5) -0.103(9) -0.010(4) 0.019(7)
O3 0.032(4) 0.57(3) 0.033(4) 0.005(9) 0.000(3) 0.031(9)
S1 0.0276(18) 0.207(7) 0.031(2) -0.056(3) -0.0011(16) -0.010(3)
O1 0.016(3) 0.74(4) 0.045(4) -0.110(11) 0.001(3) -0.052(9)
F2 0.036(4) 0.367(19) 0.071(5) -0.103(9) -0.010(4) 0.019(7)
F3 0.032(4) 0.57(3) 0.033(4) 0.005(9) 0.000(3) 0.031(9)
F1 0.016(3) 0.74(4) 0.045(4) -0.110(11) 0.001(3) -0.052(9)
C30 0.0276(18) 0.207(7) 0.031(2) -0.056(3) -0.0011(16) -0.010(3)
C25A 0.077(14) 0.057(12) 0.073(13) 0.010(11) -0.029(11) 0.016(11)
O4A 0.041(13) 0.061(16) 0.047(13) 0.018(12) -0.015(11) -0.005(12)
C25B 0.127(17) 0.148(17) 0.063(12) 0.000 -0.045(12) 0.000
O4B 0.081(19) 0.18(3) 0.055(17) 0.000 -0.054(16) 0.000
C25C 0.127(17) 0.148(17) 0.063(12) 0.000 -0.045(12) 0.000
O4C 0.081(19) 0.18(3) 0.055(17) 0.000 -0.054(16) 0.000

loop_
_atom_type_symbol
_atom_type_description
_atom_type_scat_dispersion_real
_atom_type_scat_dispersion_imag
_atom_type_scat_source
C C 0.0033 0.0016 'International Tables Vol C Tables 4.2.6.8 and 6.1.1.4'
B B 0.0013 0.0007 'International Tables Vol C Tables 4.2.6.8 and 6.1.1.4'
Co Co 0.3494 0.9721 'International Tables Vol C Tables 4.2.6.8 and 6.1.1.4'
Fe Fe 0.3463 0.8444 'International Tables Vol C Tables 4.2.6.8 and 6.1.1.4'
N N 0.0061 0.0033 'International Tables Vol C Tables 4.2.6.8 and 6.1.1.4'
O O 0.0106 0.0060 'International Tables Vol C Tables 4.2.6.8 and 6.1.1.4'
S S 0.1246 0.1234 'International Tables Vol C Tables 4.2.6.8 and 6.1.1.4'
H H 0.0000 0.0000 'International Tables Vol C Tables 4.2.6.8 and 6.1.1.4'
F F 0.0171 0.0103 'International Tables Vol C Tables 4.2.6.8 and 6.1.1.4'

loop_
_geom_angle_atom_site_label_1
_geom_angle_atom_site_label_2
_geom_angle_atom_site_label_3
_geom_angle
_geom_angle_site_symmetry_1
_geom_angle_site_symmetry_3
N8 Co1 N2 179.1(3) . .
N8 Co1 N1 92.0(2) . .
N2 Co1 N1 88.6(2) . .
N8 Co1 N1 92.0(2) . 8_565
N2 Co1 N1 88.6(2) . 8_565
N1 Co1 N1 94.1(3) . 8_565
N8 Co1 N3 91.8(2) . .
N2 Co1 N3 87.6(2) . .
N1 Co1 N3 81.5(2) . .
N1 Co1 N3 174.3(2) 8_565 .
N8 Co1 N3 91.8(2) . 8_565
N2 Co1 N3 87.6(2) . 8_565
N1 Co1 N3 174.3(2) . 8_565
N1 Co1 N3 81.5(2) 8_565 8_565
N3 Co1 N3 102.6(3) . 8_565
C22 Fe1 C23 85.7(3) . .
C22 Fe1 C23 85.7(3) . 8_565
C23 Fe1 C23 89.9(4) . 8_565
C22 Fe1 N4 93.2(2) . 8_565
C23 Fe1 N4 177.8(3) . 8_565
C23 Fe1 N4 91.9(3) 8_565 8_565
C22 Fe1 N4 93.2(2) . .
C23 Fe1 N4 91.9(3) . .
C23 Fe1 N4 177.8(3) 8_565 .
N4 Fe1 N4 86.3(3) 8_565 .
C22 Fe1 N7 178.0(4) . .
C23 Fe1 N7 92.8(3) . .
C23 Fe1 N7 92.8(3) 8_565 .
N4 Fe1 N7 88.3(3) 8_565 .
N4 Fe1 N7 88.3(3) . .
C6 N2 C6 119.1(8) 8_565 .
C6 N2 Co1 119.6(4) 8_565 .
C6 N2 Co1 119.6(4) . .
C11 N3 C15 117.8(7) . .
C11 N3 Co1 119.6(4) . .
C15 N3 Co1 121.4(6) . .
C5 N1 C1 119.2(6) . .
C5 N1 Co1 117.7(4) . .
C1 N1 Co1 122.0(5) . .
C22 N8 Co1 172.0(8) . .
N6 N7 C21 107.6(9) . .
N6 N7 Fe1 120.0(7) . .
C21 N7 Fe1 132.5(9) . .
N7 N6 C19 108.6(12) . .
N7 N6 B1 119.9(8) . .
C19 N6 B1 131.5(12) . .
C16 N4 N5 107.0(6) . .
C16 N4 Fe1 133.0(5) . .
N5 N4 Fe1 119.7(4) . .
C18 N5 N4 109.1(6) . .
C18 N5 B1 131.4(8) . .
N4 N5 B1 119.0(7) . .
N3 C15 C14 122.9(8) . .
N3 C15 H15 118.5 . .
C14 C15 H15 118.5 . .
C15 C14 C13 119.6(7) . .
C15 C14 H14 120.2 . .
C13 C14 H14 120.2 . .
C14 C13 C12 117.8(8) . .
C14 C13 H13 121.1 . .
C12 C13 H13 121.1 . .
C13 C12 C11 120.7(8) . .
C13 C12 H12 119.7 . .
C11 C12 H12 119.7 . .
N3 C11 C12 121.2(6) . .
N3 C11 C10 116.9(6) . .
C12 C11 C10 121.9(6) . .
C9 C10 C5 110.1(5) . .
C9 C10 C6 109.8(5) . .
C5 C10 C6 110.8(5) . .
C9 C10 C11 110.2(6) . .
C5 C10 C11 107.9(5) . .
C6 C10 C11 108.0(5) . .
C10 C9 H9A 109.5 . .
C10 C9 H9B 109.5 . .
H9A C9 H9B 109.5 . .
C10 C9 H9C 109.5 . .
H9A C9 H9C 109.5 . .
H9B C9 H9C 109.5 . .
N2 C6 C7 121.6(6) . .
N2 C6 C10 116.4(6) . .
C7 C6 C10 122.0(6) . .
C6 C7 C8 118.8(7) . .
C6 C7 H7 120.6 . .
C8 C7 H7 120.6 . .
C7 C8 C7 119.8(9) 8_565 .
C7 C8 H8 120.1 8_565 .
C7 C8 H8 120.1 . .
N1 C5 C4 120.8(6) . .
N1 C5 C10 117.2(5) . .
C4 C5 C10 121.9(6) . .
C5 C4 C3 119.5(7) . .
C5 C4 H4 120.3 . .
C3 C4 H4 120.3 . .
C2 C3 C4 118.7(7) . .
C2 C3 H3 120.6 . .
C4 C3 H3 120.6 . .
C1 C2 C3 118.9(7) . .
C1 C2 H2 120.6 . .
C3 C2 H2 120.6 . .
N1 C1 C2 122.3(7) . .
N1 C1 H1 118.9 . .
C2 C1 H1 118.9 . .
N8 C22 Fe1 178.3(8) . .
N9 C23 Fe1 175.9(6) . .
N7 C21 C20 109.0(13) . .
N7 C21 H21 125.5 . .
C20 C21 H21 125.5 . .
C19 C20 C21 104.8(11) . .
C19 C20 H20 127.6 . .
C21 C20 H20 127.6 . .
C20 C19 N6 110.1(14) . .
C20 C19 H19 125.0 . .
N6 C19 H19 125.0 . .
N4 C16 C17 110.4(6) . .
N4 C16 H16 124.8 . .
C17 C16 H16 124.8 . .
C18 C17 C16 105.1(7) . .
C18 C17 H17 127.5 . .
C16 C17 H17 127.5 . .
N5 C18 C17 108.4(7) . .
N5 C18 H18 125.8 . .
C17 C18 H18 125.8 . .
N6 B1 N5 107.3(7) . 8_565
N6 B1 N5 107.3(7) . .
N5 B1 N5 105.2(8) 8_565 .
N6 B1 H1A 112.2 . .
N5 B1 H1A 112.2 8_565 .
N5 B1 H1A 112.2 . .
C27 N11 C29 124.4(19) . .
C27 N11 C29 124.4(19) . 8_565
C29 N11 C29 107(4) . 8_565
C28 N11 C28 57(6) 8_565 .
C28 N11 C26 159(3) 8_565 .
C28 N11 C26 102(3) . .
C28 N11 C26 102(3) 8_565 8_565
C28 N11 C26 159(3) . 8_565
C26 N11 C26 97(2) . 8_565
C25B N10 C25C 150(3) . .
C25A N10 C25A 119(2) . 8_565
C25B N10 C24 92(2) . .
C25C N10 C24 118(2) . .
C25A N10 C24 119.9(11) . .
C25A N10 C24 119.9(11) 8_565 .
O5 C28 C28 148(5) . 8_565
O5 C28 N11 146(5) . .
C28 C28 N11 61(3) 8_565 .
O5 C29 N11 148(4) . .
O1 S1 S1 139.8(11) . 5_656
O1 S1 O3 109.2(8) . .
S1 S1 O3 109.4(6) 5_656 .
O1 S1 O2 96.9(10) . .
S1 S1 O2 94.7(6) 5_656 .
O3 S1 O2 88.8(9) . .
O4A C25A N10 124(2) . .
O4B C25B N10 105(4) . .
O4C C25C N10 102(3) . .

loop_
_geom_bond_atom_site_label_1
_geom_bond_atom_site_label_2
_geom_bond_distance
_geom_bond_site_symmetry_2
Co1 N8 1.968(8) .
Co1 N2 2.046(7) .
Co1 N1 2.080(6) .
Co1 N1 2.080(6) 8_565
Co1 N3 2.081(6) .
Co1 N3 2.081(6) 8_565
Fe1 C22 1.875(9) .
Fe1 C23 1.943(8) .
Fe1 C23 1.943(8) 8_565
Fe1 N4 1.993(6) 8_565
Fe1 N4 1.993(6) .
Fe1 N7 1.993(9) .
N2 C6 1.355(8) 8_565
N2 C6 1.355(8) .
N3 C11 1.350(9) .
N3 C15 1.362(9) .
N1 C5 1.337(9) .
N1 C1 1.358(8) .
N8 C22 1.159(12) .
N9 C23 1.148(9) .
N7 N6 1.332(14) .
N7 C21 1.361(14) .
N6 C19 1.355(14) .
N6 B1 1.527(17) .
N4 C16 1.328(9) .
N4 N5 1.356(8) .
N5 C18 1.346(10) .
N5 B1 1.546(9) .
C15 C14 1.375(13) .
C15 H15 0.9300 .
C14 C13 1.380(13) .
C14 H14 0.9300 .
C13 C12 1.385(10) .
C13 H13 0.9300 .
C12 C11 1.390(10) .
C12 H12 0.9300 .
C11 C10 1.541(9) .
C10 C9 1.528(9) .
C10 C5 1.535(9) .
C10 C6 1.535(9) .
C9 H9A 0.9600 .
C9 H9B 0.9600 .
C9 H9C 0.9600 .
C6 C7 1.383(9) .
C7 C8 1.385(9) .
C7 H7 0.9300 .
C8 C7 1.385(9) 8_565
C8 H8 0.9300 .
C5 C4 1.383(10) .
C4 C3 1.396(11) .
C4 H4 0.9300 .
C3 C2 1.383(12) .
C3 H3 0.9300 .
C2 C1 1.363(10) .
C2 H2 0.9300 .
C1 H1 0.9300 .
C21 C20 1.39(2) .
C21 H21 0.9300 .
C20 C19 1.35(2) .
C20 H20 0.9300 .
C19 H19 0.9300 .
C16 C17 1.379(10) .
C16 H16 0.9300 .
C17 C18 1.375(11) .
C17 H17 0.9300 .
C18 H18 0.9300 .
B1 N5 1.546(9) 8_565
B1 H1A 0.9800 .
N11 C27 1.21(3) .
N11 C29 1.41(3) .
N11 C29 1.41(3) 8_565
N11 C28 1.41(3) 8_565
N11 C28 1.41(3) .
N11 C26 1.57(3) .
N11 C26 1.57(3) 8_565
N10 C25B 1.38(4) .
N10 C25C 1.41(4) .
N10 C25A 1.41(2) .
N10 C25A 1.41(2) 8_565
N10 C24 1.60(3) .
O5 C29 0.98(2) .
O5 C28 0.99(3) .
C28 C28 1.36(12) 8_565
O2 S1 1.709(15) .
O3 S1 1.522(11) .
S1 O1 1.263(8) .
S1 S1 1.411(10) 5_656
C25A O4A 1.32(3) .
C25B O4B 1.29(4) .
C25C O4C 1.31(4) .
